data_7718012
loop_
_publ_author_name
'Haynes, Matthew D.'
'O'Reilly, Andrea'
'Poole, Alice J. M.'
'Roper, Aisling F.'
'Thum, Stefan'
'Morris, Louis J.'
'Coles, Martyn P.'
'Fulton, J. Robin'
'Harder, Sjoerd'
'Turner, Zo&#xeb; R'
'O'Hare, Dermot'

_publ_section_title
;
 Heavier alkaline earth and heterobimetallic s-block "ate" complexes of a
 di(amido)siloxane ligand: solid-state structure and dynamic
 solution-phase behaviour.
;
_journal_issue 11
_journal_name_full 'Dalton transactions (Cambridge, England : 2003)'
_journal_page_first 4542
_journal_page_last 4555
_journal_paper_doi 10.1039/d5dt00044k
_journal_volume 54
_journal_year 2025
_chemical_formula_moiety 'C34 H64 K Mg N3 O Si4, C7 H8'
_chemical_formula_sum 'C41 H72 K Mg N3 O Si4'
_chemical_formula_weight 798.78
_space_group_IT_number 14
_space_group_name_Hall '-P 2yn'
_space_group_name_H-M_alt 'P 1 21/n 1'
_symmetry_cell_setting monoclinic
_symmetry_Int_Tables_number 14
_symmetry_space_group_name_Hall '-P 2yn'
_symmetry_space_group_name_H-M 'P 1 21/n 1'
_atom_sites_solution_hydrogens geom
_atom_sites_solution_primary direct
_atom_sites_solution_secondary direct
_audit_conform_dict_location ftp://ftp.iucr.org/pub/cif_core.dic
_audit_conform_dict_name cif_core.dic
_audit_conform_dict_version 2.4.5
_audit_creation_date 2024-06-11T19:46:09-00:00
_audit_creation_method 'WinGX routine CIF_UPDATE'
_audit_update_record
;
2024-12-18 deposited with the CCDC.	2025-02-06 downloaded from the CCDC.
;
_cell_angle_alpha 90
_cell_angle_beta 112.3390(9)
_cell_angle_gamma 90
_cell_formula_units_Z 4
_cell_length_a 16.55505(12)
_cell_length_b 18.14500(12)
_cell_length_c 17.16341(13)
_cell_measurement_reflns_used 18769
_cell_measurement_temperature 149.99(10)
_cell_measurement_theta_max 72.301
_cell_measurement_theta_min 3.691
_cell_measurement_wavelength 1.54184
_cell_volume 4768.81(7)
_computing_cell_refinement 'CrysAlisPro 1.171.40.53 (Rigaku OD, 2019)'
_computing_data_collection 'CrysAlisPro 1.171.40.53 (Rigaku OD, 2019)'
_computing_data_reduction 'CrysAlisPro 1.171.40.53 (Rigaku OD, 2019)'
_computing_molecular_graphics 'Ortep for Windows (Farrugia, 2012)'
_computing_publication_material 'WinGX publication routines (Farrugia, 2012)'
_computing_structure_refinement 'SHELXL-2019/2 (Sheldrick, 2019)'
_computing_structure_solution 'SHELXS-2013/1 (Sheldrick, 2008)'
_diffrn_ambient_environment N~2~
_diffrn_ambient_temperature 149.99(10)
_diffrn_detector 'CCD plate'
_diffrn_detector_area_resol_mean 8.0856
_diffrn_detector_type EosS2
_diffrn_measured_fraction_theta_full 0.9778
_diffrn_measured_fraction_theta_max 0.9919
_diffrn_measurement_device 'four-circle diffractometer'
_diffrn_measurement_device_type 'SuperNova, Dual, Cu at home/near, EosS2'
_diffrn_measurement_method '\w scans'
_diffrn_orient_matrix_type 'CrysAlisPro convention (1999,Acta A55,543-557)'
_diffrn_orient_matrix_UB_11 -0.0053631
_diffrn_orient_matrix_UB_12 0.0570572
_diffrn_orient_matrix_UB_13 -0.0682834
_diffrn_orient_matrix_UB_21 0.0379483
_diffrn_orient_matrix_UB_22 0.0592457
_diffrn_orient_matrix_UB_23 0.0685967
_diffrn_orient_matrix_UB_31 0.0929141
_diffrn_orient_matrix_UB_32 -0.0209775
_diffrn_orient_matrix_UB_33 0.0078456
_diffrn_radiation_monochromator mirror
_diffrn_radiation_probe x-ray
_diffrn_radiation_type 'Cu K\a'
_diffrn_radiation_wavelength 1.54184
_diffrn_reflns_av_R_equivalents 0.0248
_diffrn_reflns_av_unetI/netI 0.0375
_diffrn_reflns_Laue_measured_fraction_full 1
_diffrn_reflns_Laue_measured_fraction_max 0.993
_diffrn_reflns_limit_h_max 20
_diffrn_reflns_limit_h_min -16
_diffrn_reflns_limit_k_max 22
_diffrn_reflns_limit_k_min -22
_diffrn_reflns_limit_l_max 20
_diffrn_reflns_limit_l_min -21
_diffrn_reflns_number 33934
_diffrn_reflns_point_group_measured_fraction_full 1
_diffrn_reflns_point_group_measured_fraction_max 0.993
_diffrn_reflns_theta_full 73.1113
_diffrn_reflns_theta_max 72.4218
_diffrn_reflns_theta_min 3.6995
_diffrn_source 'micro-focus sealed X-ray tube'
_diffrn_source_type 'SuperNova (Cu) X-ray Source'
_diffrn_standards_number 0
_exptl_absorpt_coefficient_mu 2.302
_exptl_absorpt_correction_T_max 1
_exptl_absorpt_correction_T_min 0.356
_exptl_absorpt_correction_type gaussian
_exptl_absorpt_process_details
;
        CrysAlisPro 1.171.40.53 (Rigaku Oxford Diffraction, 2019)
        Numerical absorption correction based on gaussian integration over
                        a multifaceted crystal model
        Empirical absorption correction using spherical harmonics,
 implemented in SCALE3 ABSPACK scaling algorithm.
;
_exptl_crystal_colour colourless
_exptl_crystal_density_diffrn 1.113
_exptl_crystal_density_method 'not measured'
_exptl_crystal_description block
_exptl_crystal_F_000 1736
_exptl_crystal_size_max 0.39
_exptl_crystal_size_mid 0.181
_exptl_crystal_size_min 0.13
_refine_diff_density_max 0.84
_refine_diff_density_min -0.345
_refine_diff_density_rms 0.043
_refine_ls_extinction_method none
_refine_ls_goodness_of_fit_ref 1.026
_refine_ls_hydrogen_treatment constr
_refine_ls_matrix_type full
_refine_ls_number_constraints 0
_refine_ls_number_parameters 479
_refine_ls_number_reflns 9383
_refine_ls_number_restraints 0
_refine_ls_restrained_S_all 1.026
_refine_ls_R_factor_all 0.0375
_refine_ls_R_factor_gt 0.0342
_refine_ls_shift/su_max 0.001
_refine_ls_shift/su_mean 0
_refine_ls_structure_factor_coef Fsqd
_refine_ls_weighting_details 'w=1/[\s^2^(Fo^2^)+(0.0435P)^2^+2.1993P] where P=(Fo^2^+2Fc^2^)/3'
_refine_ls_weighting_scheme calc
_refine_ls_wR_factor_gt 0.0887
_refine_ls_wR_factor_ref 0.0915
_reflns_Friedel_coverage 0
_reflns_number_gt 8611
_reflns_number_total 9383
_reflns_threshold_expression 'I > 2\s(I)'
_cod_data_source_file d5dt00044k2.cif
_cod_data_source_block X24-AOR9-102
_cod_depositor_comments 'Adding full bibliography for 7718002--7718016.cif.'
_cod_original_cell_volume 4768.81(6)
_cod_database_code 7718012
_shelx_shelxl_version_number 2019/3

loop_
_symmetry_equiv_pos_as_xyz
'x, y, z'
'-x+1/2, y+1/2, -z+1/2'
'-x, -y, -z'
'x-1/2, -y-1/2, z-1/2'

loop_
_atom_site_label
_atom_site_type_symbol
_atom_site_fract_x
_atom_site_fract_y
_atom_site_fract_z
_atom_site_U_iso_or_equiv
_atom_site_adp_type
_atom_site_occupancy
_atom_site_site_symmetry_order
_atom_site_calc_flag
_atom_site_refinement_flags_posn
_atom_site_refinement_flags_adp
_atom_site_refinement_flags_occupancy
_atom_site_disorder_assembly
_atom_site_disorder_group
K K 0.07385(2) 0.22205(2) 0.22486(2) 0.03582(9) Uani 1 1 d . . . . .
Si1 Si 0.27697(2) 0.25850(2) 0.60313(2) 0.02497(9) Uani 1 1 d . . . . .
Si2 Si 0.11167(2) 0.30289(2) 0.44783(2) 0.02093(9) Uani 1 1 d . . . . .
Si3 Si 0.16728(3) 0.03162(2) 0.33633(3) 0.02699(9) Uani 1 1 d . . . . .
Si4 Si 0.29005(3) 0.11291(2) 0.27389(3) 0.02723(9) Uani 1 1 d . . . . .
Mg Mg 0.22459(3) 0.17842(3) 0.42153(3) 0.02151(10) Uani 1 1 d . . . . .
O O 0.12583(6) 0.24172(6) 0.38590(6) 0.0246(2) Uani 1 1 d . . . . .
N1 N 0.31049(7) 0.21795(6) 0.53037(7) 0.0217(2) Uani 1 1 d . . . . .
N2 N 0.16488(7) 0.27693(6) 0.55467(7) 0.0213(2) Uani 1 1 d . . . . .
N3 N 0.22393(8) 0.10832(7) 0.32977(8) 0.0261(2) Uani 1 1 d . . . . .
C1 C 0.40053(9) 0.21278(8) 0.54490(8) 0.0212(3) Uani 1 1 d . . . . .
C2 C 0.44983(9) 0.14904(8) 0.58327(8) 0.0227(3) Uani 1 1 d . . . . .
C3 C 0.53639(9) 0.14228(9) 0.59036(10) 0.0281(3) Uani 1 1 d . . . . .
H3 H 0.56836 0.099272 0.615623 0.034 Uiso 1 1 calc R U . . .
C4 C 0.57678(9) 0.19656(9) 0.56156(10) 0.0315(3) Uani 1 1 d . . . . .
H4 H 0.635409 0.190631 0.566082 0.038 Uiso 1 1 calc R U . . .
C5 C 0.53034(10) 0.25976(9) 0.52598(10) 0.0298(3) Uani 1 1 d . . . . .
H5 H 0.558145 0.297568 0.506997 0.036 Uiso 1 1 calc R U . . .
C6 C 0.44367(9) 0.26913(8) 0.51740(9) 0.0248(3) Uani 1 1 d . . . . .
C7 C 0.40870(9) 0.08534(8) 0.61210(10) 0.0275(3) Uani 1 1 d . . . . .
H7 H 0.35084 0.102251 0.611153 0.033 Uiso 1 1 calc R U . . .
C8 C 0.39243(12) 0.02037(9) 0.55105(12) 0.0393(4) Uani 1 1 d . . . . .
H8A H 0.355396 0.036469 0.494128 0.059 Uiso 1 1 calc R U . . .
H8B H 0.363167 -0.019398 0.568792 0.059 Uiso 1 1 calc R U . . .
H8C H 0.448332 0.002476 0.551169 0.059 Uiso 1 1 calc R U . . .
C9 C 0.46398(12) 0.06105(10) 0.70201(11) 0.0398(4) Uani 1 1 d . . . . .
H9A H 0.51927 0.040347 0.703633 0.06 Uiso 1 1 calc R U . . .
H9B H 0.432223 0.023589 0.720186 0.06 Uiso 1 1 calc R U . . .
H9C H 0.475863 0.103656 0.739821 0.06 Uiso 1 1 calc R U . . .
C10 C 0.39393(11) 0.33729(9) 0.47257(10) 0.0328(3) Uani 1 1 d . . . . .
H10 H 0.342687 0.343269 0.489341 0.039 Uiso 1 1 calc R U . . .
C11 C 0.35837(16) 0.32617(11) 0.37752(12) 0.0533(5) Uani 1 1 d . . . . .
H11A H 0.407059 0.322716 0.3585 0.08 Uiso 1 1 calc R U . . .
H11B H 0.321115 0.368026 0.349797 0.08 Uiso 1 1 calc R U . . .
H11C H 0.324036 0.280626 0.363096 0.08 Uiso 1 1 calc R U . . .
C12 C 0.44723(14) 0.40869(10) 0.49624(14) 0.0498(5) Uani 1 1 d . . . . .
H12A H 0.471322 0.41446 0.557622 0.075 Uiso 1 1 calc R U . . .
H12B H 0.409382 0.450728 0.470338 0.075 Uiso 1 1 calc R U . . .
H12C H 0.495056 0.406524 0.475906 0.075 Uiso 1 1 calc R U . . .
C13 C 0.29457(12) 0.20186(13) 0.69934(10) 0.0457(5) Uani 1 1 d . . . . .
H13A H 0.266753 0.153617 0.682587 0.069 Uiso 1 1 calc R U . . .
H13B H 0.268836 0.227115 0.734858 0.069 Uiso 1 1 calc R U . . .
H13C H 0.357341 0.195191 0.730974 0.069 Uiso 1 1 calc R U . . .
C14 C 0.34603(11) 0.34350(11) 0.64692(13) 0.0454(5) Uani 1 1 d . . . . .
H14A H 0.406042 0.334278 0.651655 0.068 Uiso 1 1 calc R U . . .
H14B H 0.345909 0.354859 0.7027 0.068 Uiso 1 1 calc R U . . .
H14C H 0.321812 0.385295 0.609035 0.068 Uiso 1 1 calc R U . . .
C15 C 0.11313(9) 0.27846(8) 0.60668(9) 0.0241(3) Uani 1 1 d . . . . .
C16 C 0.06716(10) 0.21503(9) 0.61409(10) 0.0295(3) Uani 1 1 d . . . . .
C17 C 0.01306(12) 0.21906(11) 0.65983(11) 0.0395(4) Uani 1 1 d . . . . .
H17 H -0.01837 0.176524 0.664275 0.047 Uiso 1 1 calc R U . . .
C18 C 0.00444(12) 0.28336(12) 0.69853(12) 0.0438(4) Uani 1 1 d . . . . .
H18 H -0.033148 0.285295 0.728742 0.053 Uiso 1 1 calc R U . . .
C19 C 0.05061(11) 0.34467(10) 0.69309(11) 0.0378(4) Uani 1 1 d . . . . .
H19 H 0.045225 0.388699 0.720676 0.045 Uiso 1 1 calc R U . . .
C20 C 0.10545(10) 0.34397(9) 0.64790(9) 0.0290(3) Uani 1 1 d . . . . .
C21 C 0.07263(11) 0.14163(9) 0.57408(11) 0.0334(3) Uani 1 1 d . . . . .
H21 H 0.118328 0.145842 0.549451 0.04 Uiso 1 1 calc R U . . .
C22 C 0.09900(14) 0.07869(11) 0.63871(14) 0.0498(5) Uani 1 1 d . . . . .
H22A H 0.149862 0.093727 0.68816 0.075 Uiso 1 1 calc R U . . .
H22B H 0.113713 0.034882 0.613396 0.075 Uiso 1 1 calc R U . . .
H22C H 0.05027 0.067284 0.655839 0.075 Uiso 1 1 calc R U . . .
C23 C -0.01394(12) 0.12219(10) 0.50286(13) 0.0433(4) Uani 1 1 d . . . . .
H23A H -0.061235 0.124282 0.523928 0.065 Uiso 1 1 calc R U . . .
H23B H -0.010378 0.072345 0.482404 0.065 Uiso 1 1 calc R U . . .
H23C H -0.025666 0.157481 0.456625 0.065 Uiso 1 1 calc R U . . .
C24 C 0.15313(11) 0.41441(9) 0.64510(10) 0.0339(3) Uani 1 1 d . . . . .
H24 H 0.189399 0.404658 0.611044 0.041 Uiso 1 1 calc R U . . .
C25 C 0.21479(13) 0.43886(12) 0.73329(12) 0.0487(5) Uani 1 1 d . . . . .
H25A H 0.180549 0.450981 0.767248 0.073 Uiso 1 1 calc R U . . .
H25B H 0.247655 0.482399 0.728555 0.073 Uiso 1 1 calc R U . . .
H25C H 0.255517 0.398823 0.760383 0.073 Uiso 1 1 calc R U . . .
C26 C 0.08926(14) 0.47662(11) 0.60198(13) 0.0483(5) Uani 1 1 d . . . . .
H26A H 0.053759 0.46233 0.543923 0.072 Uiso 1 1 calc R U . . .
H26B H 0.122038 0.521513 0.601642 0.072 Uiso 1 1 calc R U . . .
H26C H 0.051103 0.485835 0.632787 0.072 Uiso 1 1 calc R U . . .
C27 C -0.00685(10) 0.31724(9) 0.42553(10) 0.0296(3) Uani 1 1 d . . . . .
H27A H -0.035489 0.338464 0.369164 0.044 Uiso 1 1 calc R U . . .
H27B H -0.013164 0.350935 0.467479 0.044 Uiso 1 1 calc R U . . .
H27C H -0.034029 0.269838 0.428253 0.044 Uiso 1 1 calc R U . . .
C28 C 0.15420(11) 0.39371(9) 0.42775(10) 0.0323(3) Uani 1 1 d . . . . .
H28A H 0.21806 0.391763 0.447932 0.048 Uiso 1 1 calc R U . . .
H28B H 0.136805 0.432747 0.457657 0.048 Uiso 1 1 calc R U . . .
H28C H 0.129982 0.404107 0.367178 0.048 Uiso 1 1 calc R U . . .
C29 C 0.13866(13) 0.04507(11) 0.43129(13) 0.0437(4) Uani 1 1 d . . . . .
H29A H 0.192351 0.049652 0.481668 0.065 Uiso 1 1 calc R U . . .
H29B H 0.105002 0.002613 0.437485 0.065 Uiso 1 1 calc R U . . .
H29C H 0.103692 0.089976 0.424264 0.065 Uiso 1 1 calc R U . . .
C30 C 0.06219(12) 0.01926(11) 0.24329(13) 0.0469(4) Uani 1 1 d . . . . .
H30A H 0.02214 0.059521 0.241724 0.07 Uiso 1 1 calc R U . . .
H30B H 0.03565 -0.027926 0.248105 0.07 Uiso 1 1 calc R U . . .
H30C H 0.073839 0.01972 0.191425 0.07 Uiso 1 1 calc R U . . .
C31 C 0.22426(12) -0.05992(9) 0.35117(12) 0.0408(4) Uani 1 1 d . . . . .
H31A H 0.22628 -0.076176 0.29749 0.061 Uiso 1 1 calc R U . . .
H31B H 0.192342 -0.096282 0.370636 0.061 Uiso 1 1 calc R U . . .
H31C H 0.283886 -0.055041 0.39313 0.061 Uiso 1 1 calc R U . . .
C32 C 0.28166(15) 0.03105(12) 0.20435(14) 0.0502(5) Uani 1 1 d . . . . .
H32A H 0.30294 -0.012954 0.239263 0.075 Uiso 1 1 calc R U . . .
H32B H 0.317098 0.039622 0.170664 0.075 Uiso 1 1 calc R U . . .
H32C H 0.220559 0.023761 0.166806 0.075 Uiso 1 1 calc R U . . .
C33 C 0.40776(10) 0.12006(10) 0.34558(11) 0.0367(4) Uani 1 1 d . . . . .
H33A H 0.41763 0.166763 0.376489 0.055 Uiso 1 1 calc R U . . .
H33B H 0.444338 0.118211 0.312176 0.055 Uiso 1 1 calc R U . . .
H33C H 0.422932 0.078941 0.385602 0.055 Uiso 1 1 calc R U . . .
C34 C 0.26034(11) 0.19373(11) 0.19990(11) 0.0373(4) Uani 1 1 d . . . . .
H34A H 0.203555 0.184764 0.15451 0.056 Uiso 1 1 calc R U . . .
H34B H 0.304902 0.200253 0.175847 0.056 Uiso 1 1 calc R U . . .
H34C H 0.257052 0.238335 0.230765 0.056 Uiso 1 1 calc R U . . .
C35 C -0.27420(19) 0.27858(17) 0.43462(16) 0.0681(7) Uani 1 1 d . . . . .
C36 C -0.34606(18) 0.31870(19) 0.38863(17) 0.0766(8) Uani 1 1 d . . . . .
H36 H -0.396042 0.296017 0.34794 0.092 Uiso 1 1 calc R U . . .
C37 C -0.3432(2) 0.4002(2) 0.4047(2) 0.0910(10) Uani 1 1 d . . . . .
H37 H -0.391413 0.431193 0.375158 0.109 Uiso 1 1 calc R U . . .
C38 C -0.2698(2) 0.42708(17) 0.4626(2) 0.0796(8) Uani 1 1 d . . . . .
H38 H -0.265875 0.478206 0.475472 0.095 Uiso 1 1 calc R U . . .
C39 C -0.2003(2) 0.3823(2) 0.5036(2) 0.0839(9) Uani 1 1 d . . . . .
H39 H -0.148586 0.403662 0.543182 0.101 Uiso 1 1 calc R U . . .
C40 C -0.20182(18) 0.3096(2) 0.49043(16) 0.0793(9) Uani 1 1 d . . . . .
H40 H -0.152148 0.280251 0.520295 0.095 Uiso 1 1 calc R U . . .
C41 C -0.2748(4) 0.1969(2) 0.4213(3) 0.149(2) Uani 1 1 d . . . . .
H41A H -0.263885 0.186619 0.370054 0.223 Uiso 1 1 calc R U . . .
H41B H -0.331789 0.176861 0.415283 0.223 Uiso 1 1 calc R U . . .
H41C H -0.229038 0.173926 0.469704 0.223 Uiso 1 1 calc R U . . .

loop_
_atom_site_aniso_label
_atom_site_aniso_U_11
_atom_site_aniso_U_22
_atom_site_aniso_U_33
_atom_site_aniso_U_23
_atom_site_aniso_U_13
_atom_site_aniso_U_12
K 0.03350(17) 0.0492(2) 0.02052(15) -0.00073(14) 0.00553(13) 0.00186(14)
Si1 0.01977(17) 0.0319(2) 0.01934(18) -0.00530(14) 0.00302(14) 0.00420(14)
Si2 0.02099(17) 0.02151(18) 0.01829(17) 0.00012(13) 0.00522(14) 0.00309(13)
Si3 0.02699(19) 0.0246(2) 0.0287(2) -0.00556(15) 0.00986(16) -0.00239(15)
Si4 0.02803(19) 0.0296(2) 0.0270(2) -0.00362(15) 0.01378(16) 0.00278(15)
Mg 0.0206(2) 0.0222(2) 0.0199(2) -0.00269(17) 0.00573(17) 0.00128(17)
O 0.0234(5) 0.0289(5) 0.0189(5) -0.0022(4) 0.0051(4) 0.0040(4)
N1 0.0183(5) 0.0240(6) 0.0211(5) -0.0019(4) 0.0054(4) 0.0017(4)
N2 0.0209(5) 0.0233(6) 0.0184(5) -0.0012(4) 0.0061(4) 0.0031(4)
N3 0.0272(6) 0.0260(6) 0.0276(6) -0.0069(5) 0.0130(5) -0.0018(5)
C1 0.0200(6) 0.0243(7) 0.0170(6) -0.0017(5) 0.0043(5) 0.0005(5)
C2 0.0219(6) 0.0244(7) 0.0207(6) -0.0005(5) 0.0069(5) 0.0011(5)
C3 0.0222(7) 0.0297(7) 0.0296(7) 0.0003(6) 0.0067(6) 0.0047(5)
C4 0.0208(7) 0.0415(9) 0.0326(8) -0.0038(7) 0.0106(6) -0.0014(6)
C5 0.0281(7) 0.0352(8) 0.0269(7) 0.0000(6) 0.0115(6) -0.0079(6)
C6 0.0261(7) 0.0254(7) 0.0206(6) -0.0001(5) 0.0062(5) -0.0019(5)
C7 0.0247(7) 0.0259(7) 0.0302(7) 0.0065(6) 0.0086(6) 0.0024(5)
C8 0.0418(9) 0.0272(8) 0.0442(10) 0.0003(7) 0.0111(8) -0.0033(7)
C9 0.0428(9) 0.0423(10) 0.0325(8) 0.0136(7) 0.0121(7) 0.0047(7)
C10 0.0374(8) 0.0259(8) 0.0301(8) 0.0048(6) 0.0074(6) -0.0012(6)
C11 0.0758(14) 0.0405(10) 0.0314(9) 0.0105(8) 0.0067(9) 0.0083(10)
C12 0.0566(11) 0.0284(9) 0.0575(12) 0.0038(8) 0.0140(9) -0.0068(8)
C13 0.0393(9) 0.0730(13) 0.0226(7) 0.0095(8) 0.0093(7) 0.0262(9)
C14 0.0268(8) 0.0532(11) 0.0502(10) -0.0290(9) 0.0081(7) -0.0036(7)
C15 0.0225(6) 0.0298(7) 0.0182(6) 0.0006(5) 0.0055(5) 0.0070(5)
C16 0.0295(7) 0.0343(8) 0.0262(7) 0.0007(6) 0.0121(6) 0.0037(6)
C17 0.0398(9) 0.0460(10) 0.0400(9) -0.0007(8) 0.0234(8) -0.0014(7)
C18 0.0413(9) 0.0598(12) 0.0393(9) -0.0043(8) 0.0255(8) 0.0060(8)
C19 0.0377(8) 0.0455(10) 0.0324(8) -0.0079(7) 0.0157(7) 0.0100(7)
C20 0.0271(7) 0.0342(8) 0.0225(7) -0.0026(6) 0.0058(6) 0.0087(6)
C21 0.0374(8) 0.0292(8) 0.0392(9) -0.0001(7) 0.0208(7) -0.0023(6)
C22 0.0580(12) 0.0359(10) 0.0566(12) 0.0090(9) 0.0229(10) 0.0033(8)
C23 0.0466(10) 0.0348(9) 0.0498(10) -0.0057(8) 0.0197(9) -0.0082(7)
C24 0.0367(8) 0.0298(8) 0.0331(8) -0.0084(6) 0.0109(7) 0.0058(6)
C25 0.0465(10) 0.0514(11) 0.0431(10) -0.0212(9) 0.0115(8) -0.0025(8)
C26 0.0602(12) 0.0343(9) 0.0509(11) 0.0011(8) 0.0219(9) 0.0174(8)
C27 0.0255(7) 0.0337(8) 0.0264(7) 0.0014(6) 0.0063(6) 0.0072(6)
C28 0.0351(8) 0.0262(7) 0.0325(8) 0.0056(6) 0.0092(6) 0.0007(6)
C29 0.0552(11) 0.0375(9) 0.0501(10) -0.0057(8) 0.0333(9) -0.0105(8)
C30 0.0339(9) 0.0448(10) 0.0501(11) -0.0045(8) 0.0025(8) -0.0073(7)
C31 0.0476(10) 0.0278(8) 0.0428(9) -0.0039(7) 0.0124(8) 0.0036(7)
C32 0.0628(12) 0.0482(11) 0.0513(11) -0.0177(9) 0.0349(10) -0.0016(9)
C33 0.0290(7) 0.0465(10) 0.0376(9) 0.0084(7) 0.0158(7) 0.0078(7)
C34 0.0331(8) 0.0491(10) 0.0302(8) 0.0063(7) 0.0126(7) 0.0082(7)
C35 0.0767(17) 0.0843(18) 0.0500(13) 0.0009(12) 0.0316(12) 0.0118(14)
C36 0.0583(14) 0.105(2) 0.0525(14) -0.0034(14) 0.0054(11) -0.0149(14)
C37 0.0754(19) 0.116(3) 0.0733(19) 0.0138(19) 0.0190(15) 0.0042(18)
C38 0.0846(19) 0.0655(17) 0.0829(19) -0.0069(15) 0.0255(16) -0.0131(14)
C39 0.0732(18) 0.114(3) 0.0683(17) -0.0026(17) 0.0313(15) -0.0013(17)
C40 0.0595(15) 0.134(3) 0.0469(13) -0.0082(15) 0.0230(12) -0.0073(16)
C41 0.238(7) 0.092(3) 0.156(5) 0.000(3) 0.120(5) 0.035(4)

loop_
_atom_type_symbol
_atom_type_description
_atom_type_scat_dispersion_real
_atom_type_scat_dispersion_imag
_atom_type_scat_source
C C 0.0181 0.0091 'International Tables Vol C Tables 4.2.6.8 and 6.1.1.4'
H H 0 0 'International Tables Vol C Tables 4.2.6.8 and 6.1.1.4'
N N 0.0311 0.018 'International Tables Vol C Tables 4.2.6.8 and 6.1.1.4'
O O 0.0492 0.0322 'International Tables Vol C Tables 4.2.6.8 and 6.1.1.4'
Mg Mg 0.1719 0.1771 'International Tables Vol C Tables 4.2.6.8 and 6.1.1.4'
Si Si 0.2541 0.3302 'International Tables Vol C Tables 4.2.6.8 and 6.1.1.4'
K K 0.3868 1.0657 'International Tables Vol C Tables 4.2.6.8 and 6.1.1.4'

loop_
_exptl_crystal_face_index_h
_exptl_crystal_face_index_k
_exptl_crystal_face_index_l
_exptl_crystal_face_perp_dist
-3 3 -8 0.1761
1 -12 0 0.0961
0 12 0 0.0857
8 8 -3 0.1403
8 -8 -2 0.1598
7 -7 -8 0.0712
-7 -3 -4 0.1859
-9 5 6 0.095
-6 7 8 0.074
4 5 6 0.1864
7 3 4 0.2034
-9 -3 9 0.0725
-4 -6 9 0.1406
-4 7 -5 0.1714
9 3 -9 0.0753
-6 -9 6 0.0781
-9 -5 6 0.1102
-9 6 1 0.1334
5 -10 -6 0.0733
8 -4 -9 0.0594
1 -4 -10 0.1503
-6 -1 -6 0.1771
4 10 -6 0.101
7 8 -7 0.0791
-6 9 6 0.0619
0 0 10 0.1732
6 -2 6 0.2047
-9 2 9 0.0665

loop_
_geom_angle_atom_site_label_1
_geom_angle_atom_site_label_2
_geom_angle_atom_site_label_3
_geom_angle
_geom_angle_site_symmetry_1
_geom_angle_site_symmetry_3
_geom_angle_publ_flag
O K C4 139.98(4) . 4_565 ?
O K N3 67.46(3) . . ?
C4 K N3 121.68(4) 4_565 . ?
O K C5 164.92(4) . 4_565 ?
C4 K C5 24.97(4) 4_565 4_565 ?
N3 K C5 118.28(4) . 4_565 ?
O K C3 123.17(4) . 4_565 ?
C4 K C3 24.70(4) 4_565 4_565 ?
N3 K C3 141.27(4) . 4_565 ?
C5 K C3 43.09(4) 4_565 4_565 ?
O K C6 159.20(4) . 4_565 ?
C4 K C6 43.17(4) 4_565 4_565 ?
N3 K C6 131.86(3) . 4_565 ?
C5 K C6 24.18(4) 4_565 4_565 ?
C3 K C6 49.39(4) 4_565 4_565 ?
O K C2 121.89(3) . 4_565 ?
C4 K C2 42.82(4) 4_565 4_565 ?
N3 K C2 164.39(3) . 4_565 ?
C5 K C2 49.37(4) 4_565 4_565 ?
C3 K C2 23.88(3) 4_565 4_565 ?
C6 K C2 41.85(3) 4_565 4_565 ?
O K Mg 33.02(2) . . ?
C4 K Mg 136.21(3) 4_565 . ?
N3 K Mg 35.18(2) . . ?
C5 K Mg 148.01(3) 4_565 . ?
C3 K Mg 137.56(3) 4_565 . ?
C6 K Mg 167.04(3) 4_565 . ?
C2 K Mg 150.01(3) 4_565 . ?
O K C1 135.95(3) . 4_565 ?
C4 K C1 49.69(3) 4_565 4_565 ?
N3 K C1 155.08(3) . 4_565 ?
C5 K C1 42.18(3) 4_565 4_565 ?
C3 K C1 41.94(3) 4_565 4_565 ?
C6 K C1 23.69(3) 4_565 4_565 ?
C2 K C1 23.57(3) 4_565 4_565 ?
Mg K C1 168.96(3) . 4_565 ?
O K Si4 86.22(2) . . ?
C4 K Si4 96.08(3) 4_565 . ?
N3 K Si4 25.61(2) . . ?
C5 K Si4 95.62(3) 4_565 . ?
C3 K Si4 116.60(3) 4_565 . ?
C6 K Si4 114.57(3) 4_565 . ?
C2 K Si4 138.82(3) 4_565 . ?
Mg K Si4 53.597(11) . . ?
C1 K Si4 137.32(2) 4_565 . ?
O K Si2 16.47(2) . . ?
C4 K Si2 129.45(3) 4_565 . ?
N3 K Si2 83.71(2) . . ?
C5 K Si2 152.02(3) 4_565 . ?
C3 K Si2 108.95(3) 4_565 . ?
C6 K Si2 143.98(3) 4_565 . ?
C2 K Si2 105.46(3) 4_565 . ?
Mg K Si2 48.806(10) . . ?
C1 K Si2 120.30(3) 4_565 . ?
Si4 K Si2 100.763(11) . . ?
N1 Si1 N2 108.29(6) . . ?
N1 Si1 C13 114.98(7) . . ?
N2 Si1 C13 107.77(7) . . ?
N1 Si1 C14 108.94(7) . . ?
N2 Si1 C14 113.75(7) . . ?
C13 Si1 C14 103.22(10) . . ?
N1 Si1 Mg 31.76(4) . . ?
N2 Si1 Mg 77.37(4) . . ?
C13 Si1 Mg 119.80(7) . . ?
C14 Si1 Mg 130.21(7) . . ?
O Si2 N2 111.07(5) . . ?
O Si2 C27 111.39(6) . . ?
N2 Si2 C27 108.64(6) . . ?
O Si2 C28 108.94(7) . . ?
N2 Si2 C28 110.53(7) . . ?
C27 Si2 C28 106.16(7) . . ?
O Si2 Mg 31.70(4) . . ?
N2 Si2 Mg 82.27(4) . . ?
C27 Si2 Mg 136.24(5) . . ?
C28 Si2 Mg 109.09(5) . . ?
O Si2 K 27.03(4) . . ?
N2 Si2 K 138.05(4) . . ?
C27 Si2 K 94.96(5) . . ?
C28 Si2 K 94.66(5) . . ?
Mg Si2 K 57.446(11) . . ?
N3 Si3 C30 113.39(8) . . ?
N3 Si3 C29 106.11(7) . . ?
C30 Si3 C29 107.23(10) . . ?
N3 Si3 C31 118.03(8) . . ?
C30 Si3 C31 105.38(9) . . ?
C29 Si3 C31 106.05(9) . . ?
N3 Si3 Mg 39.74(4) . . ?
C30 Si3 Mg 122.56(7) . . ?
C29 Si3 Mg 66.47(6) . . ?
C31 Si3 Mg 131.78(6) . . ?
N3 Si4 C33 111.29(7) . . ?
N3 Si4 C32 114.18(8) . . ?
C33 Si4 C32 106.24(9) . . ?
N3 Si4 C34 110.99(7) . . ?
C33 Si4 C34 109.26(8) . . ?
C32 Si4 C34 104.52(9) . . ?
N3 Si4 K 54.12(4) . . ?
C33 Si4 K 138.48(6) . . ?
C32 Si4 K 115.17(7) . . ?
C34 Si4 K 58.25(5) . . ?
O Mg N1 107.65(5) . . ?
O Mg N3 112.37(5) . . ?
N1 Mg N3 138.09(5) . . ?
O Mg Si3 107.73(4) . . ?
N1 Mg Si3 138.64(4) . . ?
N3 Mg Si3 32.65(4) . . ?
O Mg Si2 26.53(3) . . ?
N1 Mg Si2 81.70(4) . . ?
N3 Mg Si2 138.91(4) . . ?
Si3 Mg Si2 128.618(18) . . ?
O Mg Si1 85.50(3) . . ?
N1 Mg Si1 26.78(3) . . ?
N3 Mg Si1 161.96(4) . . ?
Si3 Mg Si1 141.453(19) . . ?
Si2 Mg Si1 59.000(12) . . ?
O Mg K 47.96(3) . . ?
N1 Mg K 145.69(4) . . ?
N3 Mg K 66.01(4) . . ?
Si3 Mg K 75.532(14) . . ?
Si2 Mg K 73.749(13) . . ?
Si1 Mg K 131.965(17) . . ?
Si2 O Mg 121.76(6) . . ?
Si2 O K 136.50(5) . . ?
Mg O K 99.01(4) . . ?
C1 N1 Si1 120.69(9) . . ?
C1 N1 Mg 117.83(9) . . ?
Si1 N1 Mg 121.47(6) . . ?
C15 N2 Si1 118.48(9) . . ?
C15 N2 Si2 116.99(9) . . ?
Si1 N2 Si2 124.23(7) . . ?
Si3 N3 Si4 124.20(7) . . ?
Si3 N3 Mg 107.60(6) . . ?
Si4 N3 Mg 126.26(7) . . ?
Si3 N3 K 103.54(5) . . ?
Si4 N3 K 100.28(6) . . ?
Mg N3 K 78.81(4) . . ?
N1 C1 C2 120.96(12) . . ?
N1 C1 C6 121.30(12) . . ?
C2 C1 C6 117.65(12) . . ?
N1 C1 K 125.66(8) . 4_666 ?
C2 C1 K 74.62(8) . 4_666 ?
C6 C1 K 72.93(8) . 4_666 ?
C3 C2 C1 120.02(13) . . ?
C3 C2 C7 118.53(13) . . ?
C1 C2 C7 121.34(12) . . ?
C3 C2 K 71.38(8) . 4_666 ?
C1 C2 K 81.81(8) . 4_666 ?
C7 C2 K 120.65(9) . 4_666 ?
C4 C3 C2 121.71(14) . . ?
C4 C3 K 74.24(9) . 4_666 ?
C2 C3 K 84.74(9) . 4_666 ?
C4 C3 H3 119.1 . . ?
C2 C3 H3 119.1 . . ?
K C3 H3 111.9 4_666 . ?
C3 C4 C5 118.95(13) . . ?
C3 C4 K 81.06(9) . 4_666 ?
C5 C4 K 79.21(9) . 4_666 ?
C3 C4 H4 120.5 . . ?
C5 C4 H4 120.5 . . ?
K C4 H4 109.7 4_666 . ?
C4 C5 C6 121.52(14) . . ?
C4 C5 K 75.83(9) . 4_666 ?
C6 C5 K 84.63(9) . 4_666 ?
C4 C5 H5 119.2 . . ?
C6 C5 H5 119.2 . . ?
K C5 H5 110.3 4_666 . ?
C5 C6 C1 120.11(13) . . ?
C5 C6 C10 119.28(14) . . ?
C1 C6 C10 120.46(13) . . ?
C5 C6 K 71.20(8) . 4_666 ?
C1 C6 K 83.38(8) . 4_666 ?
C10 C6 K 119.85(9) . 4_666 ?
C2 C7 C9 112.21(13) . . ?
C2 C7 C8 110.32(13) . . ?
C9 C7 C8 110.53(14) . . ?
C2 C7 H7 107.9 . . ?
C9 C7 H7 107.9 . . ?
C8 C7 H7 107.9 . . ?
C7 C8 H8A 109.5 . . ?
C7 C8 H8B 109.5 . . ?
H8A C8 H8B 109.5 . . ?
C7 C8 H8C 109.5 . . ?
H8A C8 H8C 109.5 . . ?
H8B C8 H8C 109.5 . . ?
C7 C9 H9A 109.5 . . ?
C7 C9 H9B 109.5 . . ?
H9A C9 H9B 109.5 . . ?
C7 C9 H9C 109.5 . . ?
H9A C9 H9C 109.5 . . ?
H9B C9 H9C 109.5 . . ?
C6 C10 C11 110.39(14) . . ?
C6 C10 C12 113.98(14) . . ?
C11 C10 C12 110.19(16) . . ?
C6 C10 H10 107.3 . . ?
C11 C10 H10 107.3 . . ?
C12 C10 H10 107.3 . . ?
C10 C11 H11A 109.5 . . ?
C10 C11 H11B 109.5 . . ?
H11A C11 H11B 109.5 . . ?
C10 C11 H11C 109.5 . . ?
H11A C11 H11C 109.5 . . ?
H11B C11 H11C 109.5 . . ?
C10 C12 H12A 109.5 . . ?
C10 C12 H12B 109.5 . . ?
H12A C12 H12B 109.5 . . ?
C10 C12 H12C 109.5 . . ?
H12A C12 H12C 109.5 . . ?
H12B C12 H12C 109.5 . . ?
Si1 C13 H13A 109.5 . . ?
Si1 C13 H13B 109.5 . . ?
H13A C13 H13B 109.5 . . ?
Si1 C13 H13C 109.5 . . ?
H13A C13 H13C 109.5 . . ?
H13B C13 H13C 109.5 . . ?
Si1 C14 H14A 109.5 . . ?
Si1 C14 H14B 109.5 . . ?
H14A C14 H14B 109.5 . . ?
Si1 C14 H14C 109.5 . . ?
H14A C14 H14C 109.5 . . ?
H14B C14 H14C 109.5 . . ?
C16 C15 C20 119.09(13) . . ?
C16 C15 N2 120.22(13) . . ?
C20 C15 N2 120.65(13) . . ?
C17 C16 C15 119.32(15) . . ?
C17 C16 C21 117.45(15) . . ?
C15 C16 C21 123.23(13) . . ?
C18 C17 C16 121.39(17) . . ?
C18 C17 H17 119.3 . . ?
C16 C17 H17 119.3 . . ?
C19 C18 C17 119.43(16) . . ?
C19 C18 H18 120.3 . . ?
C17 C18 H18 120.3 . . ?
C18 C19 C20 121.68(16) . . ?
C18 C19 H19 119.2 . . ?
C20 C19 H19 119.2 . . ?
C19 C20 C15 119.05(15) . . ?
C19 C20 C24 117.77(14) . . ?
C15 C20 C24 123.18(14) . . ?
C16 C21 C23 111.42(14) . . ?
C16 C21 C22 112.06(15) . . ?
C23 C21 C22 109.18(15) . . ?
C16 C21 H21 108 . . ?
C23 C21 H21 108 . . ?
C22 C21 H21 108 . . ?
C21 C22 H22A 109.5 . . ?
C21 C22 H22B 109.5 . . ?
H22A C22 H22B 109.5 . . ?
C21 C22 H22C 109.5 . . ?
H22A C22 H22C 109.5 . . ?
H22B C22 H22C 109.5 . . ?
C21 C23 H23A 109.5 . . ?
C21 C23 H23B 109.5 . . ?
H23A C23 H23B 109.5 . . ?
C21 C23 H23C 109.5 . . ?
H23A C23 H23C 109.5 . . ?
H23B C23 H23C 109.5 . . ?
C20 C24 C26 111.43(15) . . ?
C20 C24 C25 111.86(15) . . ?
C26 C24 C25 109.98(15) . . ?
C20 C24 H24 107.8 . . ?
C26 C24 H24 107.8 . . ?
C25 C24 H24 107.8 . . ?
C24 C25 H25A 109.5 . . ?
C24 C25 H25B 109.5 . . ?
H25A C25 H25B 109.5 . . ?
C24 C25 H25C 109.5 . . ?
H25A C25 H25C 109.5 . . ?
H25B C25 H25C 109.5 . . ?
C24 C26 H26A 109.5 . . ?
C24 C26 H26B 109.5 . . ?
H26A C26 H26B 109.5 . . ?
C24 C26 H26C 109.5 . . ?
H26A C26 H26C 109.5 . . ?
H26B C26 H26C 109.5 . . ?
Si2 C27 H27A 109.5 . . ?
Si2 C27 H27B 109.5 . . ?
H27A C27 H27B 109.5 . . ?
Si2 C27 H27C 109.5 . . ?
H27A C27 H27C 109.5 . . ?
H27B C27 H27C 109.5 . . ?
Si2 C28 H28A 109.5 . . ?
Si2 C28 H28B 109.5 . . ?
H28A C28 H28B 109.5 . . ?
Si2 C28 H28C 109.5 . . ?
H28A C28 H28C 109.5 . . ?
H28B C28 H28C 109.5 . . ?
Si3 C29 H29A 109.5 . . ?
Si3 C29 H29B 109.5 . . ?
H29A C29 H29B 109.5 . . ?
Si3 C29 H29C 109.5 . . ?
H29A C29 H29C 109.5 . . ?
H29B C29 H29C 109.5 . . ?
Si3 C30 H30A 109.5 . . ?
Si3 C30 H30B 109.5 . . ?
H30A C30 H30B 109.5 . . ?
Si3 C30 H30C 109.5 . . ?
H30A C30 H30C 109.5 . . ?
H30B C30 H30C 109.5 . . ?
Si3 C31 H31A 109.5 . . ?
Si3 C31 H31B 109.5 . . ?
H31A C31 H31B 109.5 . . ?
Si3 C31 H31C 109.5 . . ?
H31A C31 H31C 109.5 . . ?
H31B C31 H31C 109.5 . . ?
Si4 C32 H32A 109.5 . . ?
Si4 C32 H32B 109.5 . . ?
H32A C32 H32B 109.5 . . ?
Si4 C32 H32C 109.5 . . ?
H32A C32 H32C 109.5 . . ?
H32B C32 H32C 109.5 . . ?
Si4 C33 H33A 109.5 . . ?
Si4 C33 H33B 109.5 . . ?
H33A C33 H33B 109.5 . . ?
Si4 C33 H33C 109.5 . . ?
H33A C33 H33C 109.5 . . ?
H33B C33 H33C 109.5 . . ?
Si4 C34 H34A 109.5 . . ?
Si4 C34 H34B 109.5 . . ?
H34A C34 H34B 109.5 . . ?
Si4 C34 H34C 109.5 . . ?
H34A C34 H34C 109.5 . . ?
H34B C34 H34C 109.5 . . ?
C40 C35 C36 122.4(3) . . ?
C40 C35 C41 118.5(4) . . ?
C36 C35 C41 119.1(4) . . ?
C35 C36 C37 117.4(3) . . ?
C35 C36 H36 121.3 . . ?
C37 C36 H36 121.3 . . ?
C38 C37 C36 116.9(3) . . ?
C38 C37 H37 121.6 . . ?
C36 C37 H37 121.6 . . ?
C37 C38 C39 121.1(3) . . ?
C37 C38 H38 119.5 . . ?
C39 C38 H38 119.5 . . ?
C40 C39 C38 122.8(3) . . ?
C40 C39 H39 118.6 . . ?
C38 C39 H39 118.6 . . ?
C39 C40 C35 119.3(3) . . ?
C39 C40 H40 120.3 . . ?
C35 C40 H40 120.3 . . ?
C35 C41 H41A 109.5 . . ?
C35 C41 H41B 109.5 . . ?
H41A C41 H41B 109.5 . . ?
C35 C41 H41C 109.5 . . ?
H41A C41 H41C 109.5 . . ?
H41B C41 H41C 109.5 . . ?

loop_
_geom_bond_atom_site_label_1
_geom_bond_atom_site_label_2
_geom_bond_distance
_geom_bond_site_symmetry_2
_geom_bond_publ_flag
K O 2.5882(10) . ?
K C4 3.1849(16) 4_565 ?
K N3 3.2052(13) . ?
K C5 3.2266(15) 4_565 ?
K C3 3.2690(16) 4_565 ?
K C6 3.3936(14) 4_565 ?
K C2 3.4351(14) 4_565 ?
K Mg 3.4417(5) . ?
K C1 3.5262(13) 4_565 ?
K Si4 3.8925(5) . ?
K Si2 3.9201(5) . ?
Si1 N1 1.7134(12) . ?
Si1 N2 1.7532(12) . ?
Si1 C13 1.8714(18) . ?
Si1 C14 1.8968(18) . ?
Si1 Mg 3.2440(6) . ?
Si2 O 1.6144(10) . ?
Si2 N2 1.7698(12) . ?
Si2 C27 1.8690(15) . ?
Si2 C28 1.8748(16) . ?
Si2 Mg 3.0725(6) . ?
Si3 N3 1.7057(13) . ?
Si3 C30 1.8748(18) . ?
Si3 C29 1.8782(18) . ?
Si3 C31 1.8791(18) . ?
Si3 Mg 3.0133(6) . ?
Si4 N3 1.7098(12) . ?
Si4 C33 1.8723(17) . ?
Si4 C32 1.8773(19) . ?
Si4 C34 1.8789(18) . ?
Mg O 1.8990(11) . ?
Mg N1 2.0017(12) . ?
Mg N3 2.0212(13) . ?
N1 C1 1.4178(17) . ?
N2 C15 1.4535(18) . ?
C1 C2 1.4244(19) . ?
C1 C6 1.427(2) . ?
C2 C3 1.3968(19) . ?
C2 C7 1.517(2) . ?
C3 C4 1.383(2) . ?
C3 H3 0.95 . ?
C4 C5 1.387(2) . ?
C4 H4 0.95 . ?
C5 C6 1.396(2) . ?
C5 H5 0.95 . ?
C6 C10 1.522(2) . ?
C7 C9 1.530(2) . ?
C7 C8 1.531(2) . ?
C7 H7 1 . ?
C8 H8A 0.98 . ?
C8 H8B 0.98 . ?
C8 H8C 0.98 . ?
C9 H9A 0.98 . ?
C9 H9B 0.98 . ?
C9 H9C 0.98 . ?
C10 C11 1.523(2) . ?
C10 C12 1.533(2) . ?
C10 H10 1 . ?
C11 H11A 0.98 . ?
C11 H11B 0.98 . ?
C11 H11C 0.98 . ?
C12 H12A 0.98 . ?
C12 H12B 0.98 . ?
C12 H12C 0.98 . ?
C13 H13A 0.98 . ?
C13 H13B 0.98 . ?
C13 H13C 0.98 . ?
C14 H14A 0.98 . ?
C14 H14B 0.98 . ?
C14 H14C 0.98 . ?
C15 C16 1.412(2) . ?
C15 C20 1.413(2) . ?
C16 C17 1.399(2) . ?
C16 C21 1.517(2) . ?
C17 C18 1.377(3) . ?
C17 H17 0.95 . ?
C18 C19 1.373(3) . ?
C18 H18 0.95 . ?
C19 C20 1.400(2) . ?
C19 H19 0.95 . ?
C20 C24 1.513(2) . ?
C21 C23 1.530(3) . ?
C21 C22 1.535(2) . ?
C21 H21 1 . ?
C22 H22A 0.98 . ?
C22 H22B 0.98 . ?
C22 H22C 0.98 . ?
C23 H23A 0.98 . ?
C23 H23B 0.98 . ?
C23 H23C 0.98 . ?
C24 C26 1.531(2) . ?
C24 C25 1.535(2) . ?
C24 H24 1 . ?
C25 H25A 0.98 . ?
C25 H25B 0.98 . ?
C25 H25C 0.98 . ?
C26 H26A 0.98 . ?
C26 H26B 0.98 . ?
C26 H26C 0.98 . ?
C27 H27A 0.98 . ?
C27 H27B 0.98 . ?
C27 H27C 0.98 . ?
C28 H28A 0.98 . ?
C28 H28B 0.98 . ?
C28 H28C 0.98 . ?
C29 H29A 0.98 . ?
C29 H29B 0.98 . ?
C29 H29C 0.98 . ?
C30 H30A 0.98 . ?
C30 H30B 0.98 . ?
C30 H30C 0.98 . ?
C31 H31A 0.98 . ?
C31 H31B 0.98 . ?
C31 H31C 0.98 . ?
C32 H32A 0.98 . ?
C32 H32B 0.98 . ?
C32 H32C 0.98 . ?
C33 H33A 0.98 . ?
C33 H33B 0.98 . ?
C33 H33C 0.98 . ?
C34 H34A 0.98 . ?
C34 H34B 0.98 . ?
C34 H34C 0.98 . ?
C35 C40 1.341(4) . ?
C35 C36 1.362(4) . ?
C35 C41 1.499(5) . ?
C36 C37 1.502(5) . ?
C36 H36 0.95 . ?
C37 C38 1.336(4) . ?
C37 H37 0.95 . ?
C38 C39 1.366(4) . ?
C38 H38 0.95 . ?
C39 C40 1.336(5) . ?
C39 H39 0.95 . ?
C40 H40 0.95 . ?
C41 H41A 0.98 . ?
C41 H41B 0.98 . ?
C41 H41C 0.98 . ?
